data_7117167
loop_
_publ_author_name
'Cristina Mottillo'
'Tomislav Friscic'

_publ_section_title
;
 Supramolecular imidazolium frameworks: direct analogues of metal azolate
 frameworks with charge-inverted node-and-linker structure
;
_journal_name_full Chem.Commun.
_journal_page_first 8924
_journal_paper_doi 10.1039/C5cc01645B
_journal_volume 51
_journal_year 2015
_chemical_formula_sum 'C14 H14 N4 O4 S'
_chemical_formula_weight 334.35
_chemical_name_common 'Benzimidazolium sulfate'
_space_group_crystal_system orthorhombic
_space_group_IT_number 43
_space_group_name_Hall 'F 2 -2d'
_space_group_name_H-M_alt 'F d d 2'
_symmetry_space_group_name_Hall 'F 2 -2d'
_symmetry_space_group_name_H-M 'F d d 2'
_atom_sites_solution_hydrogens geom
_audit_creation_method SHELXL-2014/7
_audit_update_record
;
2015-02-24 deposited with the CCDC.
2015-03-09 downloaded from the CCDC.
;
_cell_angle_alpha 90
_cell_angle_beta 90
_cell_angle_gamma 90
_cell_formula_units_Z 8
_cell_length_a 14.6766(8)
_cell_length_b 18.8388(14)
_cell_length_c 11.8862(7)
_cell_measurement_reflns_used 5674
_cell_measurement_temperature 293(2)
_cell_measurement_theta_max 28.23
_cell_measurement_theta_min 2.46
_cell_volume 3286.4(4)
_computing_cell_refinement 'Bruker SAINT'
_computing_data_collection 'Bruker APEX2'
_computing_data_reduction 'Bruker SAINT'
_computing_molecular_graphics 'Bruker SHELXTL'
_computing_publication_material 'Bruker SHELXTL'
_computing_structure_refinement 'SHELXL-2014/7 (Sheldrick, 2014)'
_computing_structure_solution 'SHELXS-2014/7 (Sheldrick, 2014)'
_diffrn_ambient_temperature 293(2)
_diffrn_measured_fraction_theta_full 1.000
_diffrn_measured_fraction_theta_max 0.956
_diffrn_measurement_device_type 'Bruker APEX-II CCD'
_diffrn_measurement_method '\f and \w scans'
_diffrn_radiation_type MoK\a
_diffrn_radiation_wavelength 0.71073
_diffrn_reflns_av_R_equivalents 0.0177
_diffrn_reflns_av_unetI/netI 0.0139
_diffrn_reflns_laue_measured_fraction_full 1.000
_diffrn_reflns_laue_measured_fraction_max 0.956
_diffrn_reflns_limit_h_max 19
_diffrn_reflns_limit_h_min -19
_diffrn_reflns_limit_k_max 24
_diffrn_reflns_limit_k_min -25
_diffrn_reflns_limit_l_max 15
_diffrn_reflns_limit_l_min -15
_diffrn_reflns_number 9359
_diffrn_reflns_point_group_measured_fraction_full 1.000
_diffrn_reflns_point_group_measured_fraction_max 0.931
_diffrn_reflns_theta_full 25.000
_diffrn_reflns_theta_max 28.630
_diffrn_reflns_theta_min 2.456
_diffrn_source 'fine-focus sealed tube'
_exptl_absorpt_coefficient_mu 0.222
_exptl_absorpt_correction_T_max 0.7457
_exptl_absorpt_correction_T_min 0.6354
_exptl_absorpt_correction_type multi-scan
_exptl_absorpt_process_details 'Blessing (1995)'
_exptl_crystal_colour Colourless
_exptl_crystal_density_diffrn 1.352
_exptl_crystal_description Prism
_exptl_crystal_F_000 1392
_exptl_crystal_size_max 0.70
_exptl_crystal_size_mid 0.50
_exptl_crystal_size_min 0.40
_refine_diff_density_max 0.217
_refine_diff_density_min -0.284
_refine_diff_density_rms 0.037
_refine_ls_abs_structure_details
;
 Flack x determined using 849 quotients [(I+)-(I-)]/[(I+)+(I-)]
 (Parsons, Flack and Wagner, Acta Cryst. B69 (2013) 249-259).
;
_refine_ls_abs_structure_Flack 0.048(18)
_refine_ls_extinction_coef .
_refine_ls_extinction_method none
_refine_ls_goodness_of_fit_ref 1.069
_refine_ls_hydrogen_treatment constr
_refine_ls_matrix_type full
_refine_ls_number_parameters 105
_refine_ls_number_reflns 1962
_refine_ls_number_restraints 1
_refine_ls_restrained_S_all 1.068
_refine_ls_R_factor_all 0.0325
_refine_ls_R_factor_gt 0.0308
_refine_ls_shift/su_max 0.008
_refine_ls_shift/su_mean 0.002
_refine_ls_structure_factor_coef Fsqd
_refine_ls_weighting_details 'w=1/[\s^2^(Fo^2^)+(0.0445P)^2^+2.5173P] where P=(Fo^2^+2Fc^2^)/3'
_refine_ls_weighting_scheme calc
_refine_ls_wR_factor_gt 0.0819
_refine_ls_wR_factor_ref 0.0828
_reflns_Friedel_coverage 0.863
_reflns_friedel_fraction_full 1.000
_reflns_friedel_fraction_max 0.904
_reflns_number_gt 1884
_reflns_number_total 1962
_reflns_threshold_expression 'I > 2\s(I)'
_cod_data_source_file c5cc01645b2.cif
_cod_data_source_block (H2Bim)2SO4
_cod_database_code 7117167
_shelx_shelxl_version_number 2014/7
_shelx_space_group_comment
;
The symmetry employed for this shelxl refinement is uniquely defined
by the following loop, which should always be used as a source of
symmetry information in preference to the above space-group names.
They are only intended as comments.
;

loop_
_space_group_symop_operation_xyz
'x, y, z'
'-x, -y, z'
'x+1/4, -y+1/4, z+1/4'
'-x+1/4, y+1/4, z+1/4'
'x, y+1/2, z+1/2'
'-x, -y+1/2, z+1/2'
'x+1/4, -y+3/4, z+3/4'
'-x+1/4, y+3/4, z+3/4'
'x+1/2, y, z+1/2'
'-x+1/2, -y, z+1/2'
'x+3/4, -y+1/4, z+3/4'
'-x+3/4, y+1/4, z+3/4'
'x+1/2, y+1/2, z'
'-x+1/2, -y+1/2, z'
'x+3/4, -y+3/4, z+1/4'
'-x+3/4, y+3/4, z+1/4'

loop_
_atom_site_label
_atom_site_type_symbol
_atom_site_fract_x
_atom_site_fract_y
_atom_site_fract_z
_atom_site_U_iso_or_equiv
_atom_site_adp_type
_atom_site_occupancy
_atom_site_site_symmetry_order
_atom_site_calc_flag
_atom_site_refinement_flags_posn
_atom_site_refinement_flags_adp
_atom_site_refinement_flags_occupancy
_atom_site_disorder_assembly
_atom_site_disorder_group
S1 S 0.2500 -0.2500 0.61948(6) 0.02772(17) Uani 1 2 d S T P . .
O2 O 0.19085(14) -0.29399(10) 0.5489(2) 0.0605(6) Uani 1 1 d . . . . .
O1 O 0.19577(14) -0.20153(9) 0.68959(17) 0.0494(5) Uani 1 1 d . . . . .
N1 N 0.02506(16) -0.25962(11) 0.4755(2) 0.0456(5) Uani 1 1 d . . . . .
H1A H 0.0734 -0.2724 0.5109 0.055 Uiso 1 1 calc R U . . .
N2 N -0.08928(15) -0.26255(10) 0.35930(19) 0.0449(5) Uani 1 1 d . . . . .
H2 H -0.1262 -0.2772 0.3082 0.054 Uiso 1 1 calc R U . . .
C1 C -0.01697(19) -0.29677(13) 0.3961(2) 0.0476(7) Uani 1 1 d . . . . .
H1 H 0.0020 -0.3409 0.3701 0.057 Uiso 1 1 calc R U . . .
C2 C -0.09560(18) -0.19883(13) 0.4172(2) 0.0442(6) Uani 1 1 d . . . . .
C3 C -0.02218(18) -0.19660(13) 0.4918(2) 0.0433(5) Uani 1 1 d . . . . .
C4 C -0.0078(2) -0.13957(18) 0.5635(3) 0.0593(8) Uani 1 1 d . . . . .
H4 H 0.0406 -0.1384 0.6140 0.071 Uiso 1 1 calc R U . . .
C5 C -0.0694(3) -0.0849(2) 0.5554(4) 0.0832(12) Uani 1 1 d . . . . .
H5 H -0.0625 -0.0455 0.6018 0.100 Uiso 1 1 calc R U . . .
C6 C -0.1421(3) -0.0866(2) 0.4797(4) 0.0872(14) Uani 1 1 d . . . . .
H6 H -0.1816 -0.0481 0.4770 0.105 Uiso 1 1 calc R U . . .
C7 C -0.1574(2) -0.14332(18) 0.4089(3) 0.0649(9) Uani 1 1 d . . . . .
H7 H -0.2061 -0.1443 0.3588 0.078 Uiso 1 1 calc R U . . .

loop_
_atom_site_aniso_label
_atom_site_aniso_U_11
_atom_site_aniso_U_22
_atom_site_aniso_U_33
_atom_site_aniso_U_23
_atom_site_aniso_U_13
_atom_site_aniso_U_12
S1 0.0265(3) 0.0267(3) 0.0299(3) 0.000 0.000 0.0016(3)
O2 0.0597(13) 0.0441(10) 0.0778(15) -0.0153(10) -0.0376(11) 0.0109(9)
O1 0.0609(12) 0.0337(9) 0.0537(11) -0.0003(8) 0.0309(9) 0.0028(8)
N1 0.0424(11) 0.0411(10) 0.0534(13) 0.0032(9) -0.0187(10) 0.0044(9)
N2 0.0469(11) 0.0392(10) 0.0486(11) -0.0045(9) -0.0189(10) -0.0015(9)
C1 0.0520(15) 0.0309(11) 0.0598(19) 0.0008(10) -0.0140(12) 0.0017(10)
C2 0.0433(13) 0.0445(13) 0.0448(12) -0.0073(11) -0.0140(11) 0.0050(10)
C3 0.0413(12) 0.0434(12) 0.0450(13) -0.0035(10) -0.0125(10) 0.0020(10)
C4 0.0563(17) 0.0671(18) 0.0544(17) -0.0202(14) -0.0168(14) 0.0018(14)
C5 0.086(2) 0.076(2) 0.087(2) -0.045(2) -0.018(2) 0.018(2)
C6 0.089(3) 0.075(2) 0.098(3) -0.038(2) -0.028(2) 0.042(2)
C7 0.0575(18) 0.071(2) 0.066(2) -0.0179(16) -0.0214(15) 0.0246(16)

loop_
_atom_type_symbol
_atom_type_description
_atom_type_scat_dispersion_real
_atom_type_scat_dispersion_imag
_atom_type_scat_source
C C 0.0033 0.0016 'International Tables Vol C Tables 4.2.6.8 and 6.1.1.4'
H H 0.0000 0.0000 'International Tables Vol C Tables 4.2.6.8 and 6.1.1.4'
N N 0.0061 0.0033 'International Tables Vol C Tables 4.2.6.8 and 6.1.1.4'
O O 0.0106 0.0060 'International Tables Vol C Tables 4.2.6.8 and 6.1.1.4'
S S 0.1246 0.1234 'International Tables Vol C Tables 4.2.6.8 and 6.1.1.4'

loop_
_geom_angle_atom_site_label_1
_geom_angle_atom_site_label_2
_geom_angle_atom_site_label_3
_geom_angle
_geom_angle_site_symmetry_1
_geom_angle_site_symmetry_3
O2 S1 O2 110.1(2) 14_545 .
O2 S1 O1 110.81(11) 14_545 14_545
O2 S1 O1 107.11(9) . 14_545
O2 S1 O1 107.10(9) 14_545 .
O2 S1 O1 110.81(11) . .
O1 S1 O1 110.96(18) 14_545 .
C1 N1 C3 108.5(2) . .
C1 N1 H1A 125.7 . .
C3 N1 H1A 125.7 . .
C1 N2 C2 108.2(2) . .
C1 N2 H2 125.9 . .
C2 N2 H2 125.9 . .
N2 C1 N1 110.7(2) . .
N2 C1 H1 124.7 . .
N1 C1 H1 124.7 . .
N2 C2 C7 131.3(2) . .
N2 C2 C3 106.8(2) . .
C7 C2 C3 121.8(2) . .
N1 C3 C4 132.2(2) . .
N1 C3 C2 105.7(2) . .
C4 C3 C2 122.1(2) . .
C5 C4 C3 115.9(3) . .
C5 C4 H4 122.1 . .
C3 C4 H4 122.1 . .
C4 C5 C6 122.1(3) . .
C4 C5 H5 119.0 . .
C6 C5 H5 119.0 . .
C7 C6 C5 122.5(3) . .
C7 C6 H6 118.8 . .
C5 C6 H6 118.8 . .
C6 C7 C2 115.7(3) . .
C6 C7 H7 122.2 . .
C2 C7 H7 122.2 . .

loop_
_geom_bond_atom_site_label_1
_geom_bond_atom_site_label_2
_geom_bond_distance
_geom_bond_site_symmetry_2
S1 O2 1.4642(19) 14_545
S1 O2 1.4642(19) .
S1 O1 1.4702(17) 14_545
S1 O1 1.4703(17) .
N1 C1 1.327(3) .
N1 C3 1.388(3) .
N1 H1A 0.8600 .
N2 C1 1.317(3) .
N2 C2 1.387(3) .
N2 H2 0.8600 .
C1 H1 0.9300 .
C2 C7 1.388(4) .
C2 C3 1.395(3) .
C3 C4 1.388(4) .
C4 C5 1.374(5) .
C4 H4 0.9300 .
C5 C6 1.395(5) .
C5 H5 0.9300 .
C6 C7 1.378(5) .
C6 H6 0.9300 .
C7 H7 0.9300 .
